data_7033705
loop_
_publ_author_name
'Hill, Anthony F.'
'Stewart, Craig D.'
'Ward, Jas S.'

_publ_section_title
;
 Organometallic chemistry of ethynyl boronic acid MIDA ester, HC[triple
 bond, length as m-dash]CB(O2CCH2)2NMe.
;
_journal_issue 12
_journal_name_full 'Dalton transactions (Cambridge, England : 2003)'
_journal_page_first 5713
_journal_page_last 5726
_journal_paper_doi 10.1039/c4dt03695f
_journal_volume 44
_journal_year 2015
_chemical_compound_source 'Research School of Chemistry'
_chemical_formula_moiety 'C42 H40 Cl1 N1 O1 P2 Ru1 S2, 2(C1 H1 Cl3)'
_chemical_formula_sum 'C44 H42 Cl7 N O P2 Ru S2'
_chemical_formula_weight 1076.14
_space_group_IT_number 2
_symmetry_cell_setting triclinic
_symmetry_space_group_name_Hall '-P 1'
_symmetry_space_group_name_H-M 'P -1'
_atom_sites_solution_hydrogens difmap
_atom_sites_solution_primary other
_audit_creation_date 14-06-27
_audit_creation_method CRYSTALS_ver_14.40
_audit_update_record
;
2014-12-03 deposited with the CCDC.
2015-01-19 downloaded from the CCDC.
;
_cell_angle_alpha 66.3796(16)
_cell_angle_beta 77.3401(15)
_cell_angle_gamma 88.4075(14)
_cell_formula_units_Z 2
_cell_length_a 9.90371(17)
_cell_length_b 15.5276(3)
_cell_length_c 18.2972(3)
_cell_measurement_reflns_used 20953
_cell_measurement_temperature 150
_cell_measurement_theta_max 72
_cell_measurement_theta_min 5
_cell_volume 2509.67(8)
_computing_cell_refinement 'CrysAlis, (Oxford Diffraction, 2002)'
_computing_data_collection 'SuperNova, (Oxford Diffraction, 2010)'
_computing_data_reduction 'CrysAlis, (Oxford Diffraction, 2002)'
_computing_molecular_graphics 'CAMERON (Watkin et al., 1996)'
_computing_publication_material 'CRYSTALS (Betteridge et al., 2003)'
_computing_structure_refinement 'CRYSTALS (Betteridge et al., 2003)'
_computing_structure_solution 'Superflip (Palatinus & Chapuis, 2007)'
_diffrn_ambient_temperature 150
_diffrn_measured_fraction_theta_full 0.997
_diffrn_measured_fraction_theta_max 0.997
_diffrn_measurement_device Area
_diffrn_measurement_device_type 'Oxford Diffraction SuperNova'
_diffrn_measurement_method \w
_diffrn_radiation_monochromator graphite
_diffrn_radiation_type 'Cu K\a'
_diffrn_radiation_wavelength 1.54180
_diffrn_reflns_av_R_equivalents 0.025
_diffrn_reflns_limit_h_max 12
_diffrn_reflns_limit_h_min -11
_diffrn_reflns_limit_k_max 19
_diffrn_reflns_limit_k_min -17
_diffrn_reflns_limit_l_max 22
_diffrn_reflns_limit_l_min -22
_diffrn_reflns_number 30901
_diffrn_reflns_theta_full 72.295
_diffrn_reflns_theta_max 72.295
_diffrn_reflns_theta_min 3.113
_diffrn_standards_number 0
_exptl_absorpt_coefficient_mu 7.598
_exptl_absorpt_correction_T_max 0.35
_exptl_absorpt_correction_T_min 0.27
_exptl_absorpt_correction_type multi-scan
_exptl_absorpt_process_details 'CrysAlis, (Oxford Diffraction, 2002)'
_exptl_crystal_colour yellow
_exptl_crystal_density_diffrn 1.424
_exptl_crystal_density_method 'not measured'
_exptl_crystal_description block
_exptl_crystal_F_000 1092
_exptl_crystal_recrystallization_method 'Re-crystallisation from solvent: Chloroform/hexane'
_exptl_crystal_size_max 0.278
_exptl_crystal_size_mid 0.225
_exptl_crystal_size_min 0.140
_platon_squeeze_details
;
;
_refine_diff_density_max 1.12
_refine_diff_density_min -1.35
_refine_ls_extinction_method None
_refine_ls_goodness_of_fit_ref 0.9016
_refine_ls_hydrogen_treatment noref
_refine_ls_matrix_type full
_refine_ls_number_parameters 550
_refine_ls_number_reflns 9838
_refine_ls_number_restraints 0
_refine_ls_R_factor_all 0.0356
_refine_ls_R_factor_gt 0.0352
_refine_ls_shift/su_max 0.0003791
_refine_ls_shift/su_mean 0.0000145
_refine_ls_structure_factor_coef Fsqd
_refine_ls_weighting_details
;
 Method, part 1, Chebychev polynomial, (Watkin, 1994, Prince, 1982) 
 [weight] = 1.0/[A~0~*T~0~(x)+A~1~*T~1~(x) ... +A~n-1~]*T~n-1~(x)] 
 where A~i~ are the Chebychev coefficients listed below and x= Fcalc/Fmax 
 Method = Robust Weighting (Prince, 1982) 
 W = [weight] * [1-(deltaF/6*sigmaF)^2^]^2^ 
 A~i~ are: 
 0.230E+04 0.377E+04 0.242E+04 0.107E+04 295. 
;
_refine_ls_weighting_scheme calc
_refine_ls_wR_factor_all 0.0818
_refine_ls_wR_factor_gt 0.0817
_refine_ls_wR_factor_ref 0.0818
_reflns_limit_h_max 12
_reflns_limit_h_min -11
_reflns_limit_k_max 19
_reflns_limit_k_min -17
_reflns_limit_l_max 22
_reflns_limit_l_min 0
_reflns_number_gt 9682
_reflns_number_total 9887
_reflns_threshold_expression I>2.0\s(I)
_oxford_diffrn_Wilson_B_factor 1.72
_oxford_diffrn_Wilson_scale 0.07
_oxford_refine_ls_r_factor_ref 0.0356
_oxford_refine_ls_scale 4.09(3)
_oxford_reflns_number_all 9838
_oxford_reflns_threshold_expression_ref I>0.0\s(I)
_oxford_structure_analysis_title 'THIS IS THE DEFAULT SETTING FOR THE TITLE, P'
_cod_data_source_file c4dt03695f1.cif
_cod_data_source_block jas149
_cod_depositor_comments
;
The following automatic conversions were performed:

'_atom_sites_solution_primary' value 'Other' changed to 'other'
according to
/usr/data/users/saulius/crontab/automatic-downloads/rss-feeds/RSC/lib/dictionaries/cif_core.dic
dictionary named 'cif_core.dic' version 2.4.2 from 2011-04-26.

Automatic conversion script
Id: cif_fix_values 2935 2014-11-11 08:27:57Z andrius 

 Adding full bibliography for 7033695--7033706.cif.
;
_cod_original_sg_symbol_H-M 'P -1 '
_cod_original_formula_sum 'C44 H42 Cl7 N1 O1 P2 Ru1 S2'
_cod_database_code 7033705

loop_
_symmetry_equiv_pos_as_xyz
x,y,z
-x,-y,-z

loop_
_atom_site_label
_atom_site_type_symbol
_atom_site_fract_x
_atom_site_fract_y
_atom_site_fract_z
_atom_site_U_iso_or_equiv
_atom_site_occupancy
_atom_site_adp_type
Cl1 Cl 0.3847(2) 0.04910(14) 0.18929(11) 0.0193 0.5000 Uani
Cl2 Cl -0.0036(2) 0.22283(15) 0.25161(10) 0.0215 0.5000 Uani
Cl101 Cl -0.3616(2) -0.41449(10) 0.24776(11) 0.1118 1.0000 Uani
Cl102 Cl -0.37445(14) -0.27369(11) 0.31135(11) 0.1006 1.0000 Uani
Cl103 Cl -0.58051(13) -0.29004(11) 0.23058(11) 0.1128 1.0000 Uani
Cl201 Cl -0.02874(10) 0.50400(6) 0.18728(7) 0.0681 1.0000 Uani
Cl202 Cl 0.24135(11) 0.52002(7) 0.21627(7) 0.0697 1.0000 Uani
Cl203 Cl 0.0289(3) 0.39699(13) 0.34399(7) 0.1520 1.0000 Uani
N1 N 0.4101(2) 0.25201(14) 0.32945(13) 0.0245 1.0000 Uani
O1 O -0.0571(5) 0.2394(4) 0.2620(4) 0.0276 0.5000 Uani
O2 O 0.4247(6) 0.0242(4) 0.1813(4) 0.0252 0.5000 Uani
P1 P 0.14327(6) 0.19191(4) 0.08579(3) 0.0176 1.0000 Uani
P2 P 0.05474(6) -0.02166(4) 0.28997(3) 0.0172 1.0000 Uani
Ru1 Ru 0.180862(16) 0.127654(11) 0.221352(9) 0.0151 1.0000 Uani
S1 S 0.24168(6) 0.10804(4) 0.34832(3) 0.0202 1.0000 Uani
S2 S 0.33521(6) 0.26240(4) 0.19321(3) 0.0221 1.0000 Uani
C1 C 0.0331(9) 0.1923(5) 0.2472(5) 0.0228 0.5000 Uani
C2 C 0.3316(9) 0.0635(7) 0.1963(6) 0.0219 0.5000 Uani
C3 C 0.3399(2) 0.21345(16) 0.29549(14) 0.0207 1.0000 Uani
C4 C 0.4067(3) 0.20894(19) 0.41758(17) 0.0315 1.0000 Uani
C5 C 0.5005(3) 0.33910(18) 0.28020(17) 0.0306 1.0000 Uani
C6 C 0.3076(4) 0.2541(3) 0.4650(2) 0.0510 1.0000 Uani
C7 C 0.6485(3) 0.3183(3) 0.2539(2) 0.0449 1.0000 Uani
C11 C 0.2186(3) 0.31429(16) 0.03242(14) 0.0228 1.0000 Uani
C12 C 0.3486(3) 0.33968(19) -0.02038(18) 0.0349 1.0000 Uani
C13 C 0.4040(4) 0.4326(2) -0.0546(2) 0.0469 1.0000 Uani
C14 C 0.3296(4) 0.5013(2) -0.03812(19) 0.0441 1.0000 Uani
C15 C 0.1994(4) 0.47717(19) 0.01389(19) 0.0396 1.0000 Uani
C16 C 0.1448(3) 0.38433(18) 0.05003(16) 0.0306 1.0000 Uani
C21 C 0.2132(2) 0.13956(15) 0.01220(13) 0.0205 1.0000 Uani
C22 C 0.3541(3) 0.12229(17) -0.00317(15) 0.0248 1.0000 Uani
C23 C 0.4063(3) 0.08318(19) -0.05911(16) 0.0304 1.0000 Uani
C24 C 0.3197(3) 0.0585(2) -0.09883(16) 0.0336 1.0000 Uani
C25 C 0.1802(3) 0.0736(2) -0.08284(17) 0.0331 1.0000 Uani
C26 C 0.1273(3) 0.11433(18) -0.02811(15) 0.0260 1.0000 Uani
C31 C -0.0368(2) 0.20787(16) 0.07583(14) 0.0195 1.0000 Uani
C32 C -0.1429(3) 0.15023(17) 0.13887(15) 0.0252 1.0000 Uani
C33 C -0.2805(3) 0.16033(19) 0.13361(16) 0.0304 1.0000 Uani
C34 C -0.3137(3) 0.22875(19) 0.06449(17) 0.0286 1.0000 Uani
C35 C -0.2082(3) 0.28590(17) 0.00082(16) 0.0265 1.0000 Uani
C36 C -0.0711(3) 0.27571(17) 0.00603(15) 0.0249 1.0000 Uani
C41 C 0.1177(2) -0.09499(16) 0.38196(14) 0.0210 1.0000 Uani
C42 C 0.0446(3) -0.11520(18) 0.46160(15) 0.0268 1.0000 Uani
C43 C 0.0958(3) -0.1754(2) 0.52808(16) 0.0338 1.0000 Uani
C44 C 0.2208(3) -0.2144(2) 0.51521(17) 0.0373 1.0000 Uani
C45 C 0.2955(3) -0.1936(2) 0.43649(19) 0.0397 1.0000 Uani
C46 C 0.2442(3) -0.13466(19) 0.37014(16) 0.0307 1.0000 Uani
C51 C 0.0668(2) -0.10714(16) 0.24330(14) 0.0212 1.0000 Uani
C52 C 0.0073(3) -0.19870(18) 0.29039(16) 0.0304 1.0000 Uani
C53 C 0.0195(3) -0.26544(19) 0.25728(18) 0.0364 1.0000 Uani
C54 C 0.0931(3) -0.24168(19) 0.17742(18) 0.0328 1.0000 Uani
C55 C 0.1537(3) -0.15176(18) 0.13059(15) 0.0279 1.0000 Uani
C56 C 0.1405(2) -0.08443(16) 0.16382(14) 0.0226 1.0000 Uani
C61 C -0.1324(2) -0.02096(16) 0.32912(14) 0.0220 1.0000 Uani
C62 C -0.1770(3) 0.02612(17) 0.37997(15) 0.0260 1.0000 Uani
C63 C -0.3175(3) 0.03289(19) 0.40731(18) 0.0339 1.0000 Uani
C64 C -0.4148(3) -0.0048(2) 0.38235(18) 0.0360 1.0000 Uani
C65 C -0.3718(3) -0.0502(2) 0.33086(17) 0.0334 1.0000 Uani
C66 C -0.2312(3) -0.05896(18) 0.30462(15) 0.0256 1.0000 Uani
C101 C -0.4072(4) -0.3020(3) 0.2348(3) 0.0621 1.0000 Uani
C201 C 0.0968(5) 0.4445(2) 0.2401(2) 0.0551 1.0000 Uani
H41 H 0.4993 0.2142 0.4259 0.0379 1.0000 Uiso
H42 H 0.3756 0.1425 0.4384 0.0385 1.0000 Uiso
H51 H 0.4999 0.3757 0.3132 0.0366 1.0000 Uiso
H52 H 0.4654 0.3752 0.2324 0.0371 1.0000 Uiso
H61 H 0.3086 0.2245 0.5222 0.0757 1.0000 Uiso
H62 H 0.3375 0.3188 0.4451 0.0754 1.0000 Uiso
H63 H 0.2154 0.2508 0.4569 0.0756 1.0000 Uiso
H72 H 0.7051 0.3757 0.2253 0.0668 1.0000 Uiso
H73 H 0.6829 0.2804 0.3013 0.0670 1.0000 Uiso
H71 H 0.6543 0.2856 0.2183 0.0668 1.0000 Uiso
H121 H 0.3996 0.2951 -0.0336 0.0418 1.0000 Uiso
H131 H 0.4930 0.4486 -0.0894 0.0556 1.0000 Uiso
H141 H 0.3660 0.5627 -0.0619 0.0530 1.0000 Uiso
H151 H 0.1478 0.5228 0.0249 0.0484 1.0000 Uiso
H161 H 0.0583 0.3687 0.0870 0.0367 1.0000 Uiso
H221 H 0.4126 0.1357 0.0252 0.0290 1.0000 Uiso
H231 H 0.5005 0.0756 -0.0710 0.0361 1.0000 Uiso
H241 H 0.3552 0.0330 -0.1358 0.0397 1.0000 Uiso
H251 H 0.1210 0.0583 -0.1105 0.0399 1.0000 Uiso
H261 H 0.0330 0.1238 -0.0175 0.0309 1.0000 Uiso
H321 H -0.1214 0.1044 0.1855 0.0301 1.0000 Uiso
H331 H -0.3502 0.1200 0.1777 0.0375 1.0000 Uiso
H341 H -0.4067 0.2364 0.0614 0.0342 1.0000 Uiso
H351 H -0.2302 0.3316 -0.0462 0.0328 1.0000 Uiso
H361 H -0.0007 0.3147 -0.0374 0.0305 1.0000 Uiso
H421 H -0.0417 -0.0889 0.4706 0.0323 1.0000 Uiso
H431 H 0.0460 -0.1891 0.5814 0.0407 1.0000 Uiso
H441 H 0.2554 -0.2542 0.5594 0.0456 1.0000 Uiso
H451 H 0.3796 -0.2197 0.4271 0.0479 1.0000 Uiso
H461 H 0.2946 -0.1227 0.3179 0.0373 1.0000 Uiso
H521 H -0.0401 -0.2152 0.3451 0.0356 1.0000 Uiso
H531 H -0.0223 -0.3253 0.2885 0.0440 1.0000 Uiso
H541 H 0.1014 -0.2866 0.1550 0.0389 1.0000 Uiso
H551 H 0.2049 -0.1356 0.0771 0.0332 1.0000 Uiso
H561 H 0.1830 -0.0243 0.1322 0.0274 1.0000 Uiso
H621 H -0.1120 0.0530 0.3969 0.0305 1.0000 Uiso
H631 H -0.3457 0.0626 0.4433 0.0409 1.0000 Uiso
H641 H -0.5081 0.0007 0.4005 0.0427 1.0000 Uiso
H651 H -0.4364 -0.0742 0.3126 0.0398 1.0000 Uiso
H661 H -0.2040 -0.0894 0.2704 0.0310 1.0000 Uiso
H1011 H -0.3494 -0.2576 0.1835 0.0739 1.0000 Uiso
H2011 H 0.1256 0.3939 0.2221 0.0661 1.0000 Uiso

loop_
_atom_site_aniso_label
_atom_site_aniso_U_11
_atom_site_aniso_U_22
_atom_site_aniso_U_33
_atom_site_aniso_U_23
_atom_site_aniso_U_13
_atom_site_aniso_U_12
Cl1 0.0151(14) 0.0215(12) 0.0219(8) -0.0097(7) -0.0044(11) 0.0063(10)
Cl2 0.0195(13) 0.0208(12) 0.0245(7) -0.0096(8) -0.0048(9) 0.0046(9)
Cl101 0.1660(16) 0.0741(8) 0.1166(11) -0.0562(8) -0.0454(11) 0.0498(9)
Cl102 0.0761(8) 0.1174(11) 0.1406(13) -0.0913(10) -0.0090(8) -0.0199(7)
Cl103 0.0523(6) 0.0927(9) 0.1497(14) 0.0019(9) -0.0341(7) -0.0074(6)
Cl201 0.0479(5) 0.0421(4) 0.0905(7) -0.0074(5) -0.0064(5) 0.0028(4)
Cl202 0.0542(5) 0.0593(6) 0.0791(7) -0.0119(5) -0.0157(5) 0.0172(4)
Cl203 0.255(2) 0.1269(13) 0.0368(6) 0.0039(7) -0.0143(9) -0.1163(15)
N1 0.0254(10) 0.0227(10) 0.0279(10) -0.0104(9) -0.0103(8) 0.0001(8)
O1 0.021(3) 0.029(3) 0.035(3) -0.0155(18) -0.005(2) 0.013(2)
O2 0.013(3) 0.030(3) 0.032(2) -0.013(2) -0.003(2) 0.0107(19)
P1 0.0180(3) 0.0180(3) 0.0168(3) -0.0063(2) -0.0053(2) 0.0019(2)
P2 0.0177(3) 0.0172(3) 0.0168(3) -0.0069(2) -0.0040(2) 0.0006(2)
Ru1 0.01433(9) 0.01531(9) 0.01614(9) -0.00658(7) -0.00442(6) 0.00210(6)
S1 0.0216(3) 0.0203(3) 0.0194(3) -0.0075(2) -0.0073(2) 0.0006(2)
S2 0.0238(3) 0.0202(3) 0.0216(3) -0.0068(2) -0.0065(2) -0.0023(2)
C1 0.029(4) 0.019(4) 0.021(3) -0.003(3) -0.015(3) 0.003(3)
C2 0.030(5) 0.019(3) 0.017(3) -0.006(2) -0.008(4) 0.001(4)
C3 0.0192(11) 0.0197(11) 0.0255(11) -0.0107(9) -0.0069(9) 0.0044(8)
C4 0.0367(14) 0.0328(14) 0.0309(13) -0.0148(11) -0.0151(11) -0.0014(11)
C5 0.0324(13) 0.0250(12) 0.0366(14) -0.0131(11) -0.0102(11) -0.0059(10)
C6 0.061(2) 0.054(2) 0.0379(17) -0.0226(16) -0.0029(15) -0.0007(16)
C7 0.0292(15) 0.057(2) 0.0434(17) -0.0161(15) -0.0044(13) -0.0085(13)
C11 0.0277(12) 0.0208(11) 0.0196(11) -0.0060(9) -0.0088(9) -0.0002(9)
C12 0.0325(14) 0.0277(13) 0.0384(15) -0.0098(12) -0.0019(12) -0.0035(11)
C13 0.0461(18) 0.0358(16) 0.0450(18) -0.0087(14) 0.0043(14) -0.0166(14)
C14 0.065(2) 0.0228(13) 0.0382(16) -0.0055(12) -0.0098(15) -0.0119(13)
C15 0.0578(19) 0.0226(13) 0.0405(16) -0.0132(12) -0.0139(14) 0.0031(12)
C16 0.0383(14) 0.0223(12) 0.0301(13) -0.0093(10) -0.0081(11) 0.0017(10)
C21 0.0250(11) 0.0174(10) 0.0159(10) -0.0037(9) -0.0047(9) 0.0030(9)
C22 0.0261(12) 0.0237(12) 0.0218(11) -0.0058(9) -0.0064(9) 0.0039(9)
C23 0.0285(13) 0.0310(13) 0.0260(12) -0.0085(11) -0.0020(10) 0.0105(10)
C24 0.0436(16) 0.0326(14) 0.0259(13) -0.0158(11) -0.0036(11) 0.0102(12)
C25 0.0408(15) 0.0346(14) 0.0320(14) -0.0201(12) -0.0123(12) 0.0065(12)
C26 0.0273(12) 0.0264(12) 0.0272(12) -0.0126(10) -0.0090(10) 0.0058(10)
C31 0.0196(11) 0.0192(10) 0.0234(11) -0.0112(9) -0.0076(9) 0.0052(8)
C32 0.0246(12) 0.0247(12) 0.0243(12) -0.0056(10) -0.0099(9) -0.0004(9)
C33 0.0237(12) 0.0349(14) 0.0294(13) -0.0094(11) -0.0057(10) -0.0036(10)
C34 0.0226(12) 0.0341(14) 0.0363(14) -0.0186(12) -0.0132(10) 0.0071(10)
C35 0.0299(13) 0.0252(12) 0.0283(12) -0.0112(10) -0.0147(10) 0.0104(10)
C36 0.0268(12) 0.0241(12) 0.0225(11) -0.0079(10) -0.0067(9) 0.0039(9)
C41 0.0224(11) 0.0167(10) 0.0223(11) -0.0052(9) -0.0070(9) -0.0026(8)
C42 0.0344(13) 0.0252(12) 0.0221(12) -0.0103(10) -0.0074(10) 0.0016(10)
C43 0.0462(16) 0.0328(14) 0.0220(12) -0.0090(11) -0.0104(11) -0.0037(12)
C44 0.0417(16) 0.0316(14) 0.0324(14) 0.0009(11) -0.0224(12) -0.0039(12)
C45 0.0259(13) 0.0387(16) 0.0415(16) -0.0011(13) -0.0117(12) 0.0029(11)
C46 0.0242(12) 0.0318(13) 0.0261(13) -0.0024(11) -0.0040(10) 0.0018(10)
C51 0.0230(11) 0.0199(11) 0.0231(11) -0.0098(9) -0.0080(9) 0.0036(9)
C52 0.0398(15) 0.0227(12) 0.0258(12) -0.0094(10) -0.0021(11) -0.0026(10)
C53 0.0513(17) 0.0210(12) 0.0365(15) -0.0114(11) -0.0094(13) -0.0011(11)
C54 0.0445(16) 0.0266(13) 0.0375(15) -0.0204(12) -0.0161(12) 0.0095(11)
C55 0.0343(13) 0.0293(13) 0.0244(12) -0.0145(10) -0.0090(10) 0.0086(10)
C56 0.0248(11) 0.0215(11) 0.0232(11) -0.0097(9) -0.0079(9) 0.0033(9)
C61 0.0199(11) 0.0212(11) 0.0205(11) -0.0046(9) -0.0030(9) 0.0016(9)
C62 0.0252(12) 0.0224(12) 0.0267(12) -0.0081(10) -0.0021(10) 0.0010(9)
C63 0.0302(14) 0.0278(13) 0.0362(14) -0.0101(11) 0.0007(11) 0.0081(11)
C64 0.0197(12) 0.0326(14) 0.0407(15) -0.0032(12) -0.0002(11) 0.0057(10)
C65 0.0224(12) 0.0348(14) 0.0343(14) -0.0035(12) -0.0089(11) -0.0028(10)
C66 0.0223(12) 0.0278(12) 0.0235(12) -0.0067(10) -0.0059(9) -0.0008(9)
C101 0.050(2) 0.0420(19) 0.084(3) -0.0159(19) -0.0158(19) 0.0055(16)
C201 0.095(3) 0.0262(15) 0.0433(18) -0.0124(14) -0.0172(18) 0.0098(16)

loop_
_atom_type_symbol
_atom_type_scat_dispersion_real
_atom_type_scat_dispersion_imag
_atom_type_scat_Cromer_Mann_a1
_atom_type_scat_Cromer_Mann_b1
_atom_type_scat_Cromer_Mann_a2
_atom_type_scat_Cromer_Mann_b2
_atom_type_scat_Cromer_Mann_a3
_atom_type_scat_Cromer_Mann_b3
_atom_type_scat_Cromer_Mann_a4
_atom_type_scat_Cromer_Mann_b4
_atom_type_scat_Cromer_Mann_c
_atom_type_scat_source
C 0.0181 0.0091 2.3100 20.8439 1.0200 10.2075 1.5886 0.5687 0.8650 51.6512 0.2156 'International Tables Vol C 4.2.6.8 and 6.1.1.4'
H 0.0000 0.0000 0.4930 10.5109 0.3229 26.1257 0.1402 3.1424 0.0408 57.7998 0.0030 'International Tables Vol C 4.2.6.8 and 6.1.1.4'
Cl 0.3639 0.7018 11.4604 0.0104 7.1964 1.1662 6.2556 18.5194 1.6455 47.7784 -9.5574 'International Tables Vol C 4.2.6.8 and 6.1.1.4'
N 0.0311 0.0180 12.2126 0.0057 3.1322 9.8933 2.0125 28.9975 1.1663 0.5826 -11.5290 'International Tables Vol C 4.2.6.8 and 6.1.1.4'
O 0.0492 0.0322 3.0485 13.2771 2.2868 5.7011 1.5463 0.3239 0.8670 32.9089 0.2508 'International Tables Vol C 4.2.6.8 and 6.1.1.4'
P 0.2955 0.4335 6.4345 1.9067 4.1791 27.1570 1.7800 0.5260 1.4908 68.1645 1.1149 'International Tables Vol C 4.2.6.8 and 6.1.1.4'
Ru 0.0552 3.2960 19.2674 0.8085 12.9182 8.4347 4.8634 24.7997 1.5676 94.2928 5.3787 'International Tables Vol C 4.2.6.8 and 6.1.1.4'
S 0.3331 0.5567 6.9053 1.4679 5.2034 22.2151 1.4379 0.2536 1.5863 56.1720 0.8669 'International Tables Vol C 4.2.6.8 and 6.1.1.4'

loop_
_geom_angle_atom_site_label_1
_geom_angle_atom_site_label_2
_geom_angle_atom_site_label_3
_geom_angle
_geom_angle_publ_flag
C3 N1 C4 122.0(2) yes
C3 N1 C5 121.5(2) yes
C4 N1 C5 116.5(2) yes
Ru1 P1 C11 109.08(7) yes
Ru1 P1 C21 121.61(7) yes
C11 P1 C21 103.10(11) yes
Ru1 P1 C31 116.89(8) yes
C11 P1 C31 101.19(11) yes
C21 P1 C31 102.37(10) yes
Ru1 P2 C41 110.68(7) yes
Ru1 P2 C51 121.65(8) yes
C41 P2 C51 97.76(10) yes
Ru1 P2 C61 116.42(8) yes
C41 P2 C61 103.81(11) yes
C51 P2 C61 103.72(11) yes
Cl2 Ru1 Cl1 172.61(7) yes
Cl2 Ru1 P1 85.88(4) yes
Cl1 Ru1 P1 95.15(5) yes
Cl2 Ru1 P2 98.05(5) yes
Cl1 Ru1 P2 88.71(5) yes
P1 Ru1 P2 106.29(2) yes
Cl2 Ru1 S1 87.79(4) yes
Cl1 Ru1 S1 89.28(5) yes
P1 Ru1 S1 163.76(2) yes
P2 Ru1 S1 89.396(19) yes
Cl2 Ru1 S2 84.95(5) yes
Cl1 Ru1 S2 87.69(5) yes
P1 Ru1 S2 92.542(19) yes
P2 Ru1 S2 161.07(2) yes
S1 Ru1 S2 71.989(19) yes
Cl2 Ru1 C1 4.0(3) yes
Cl1 Ru1 C1 176.2(2) yes
P1 Ru1 C1 86.4(2) yes
P2 Ru1 C1 94.1(2) yes
S1 Ru1 C1 88.3(2) yes
Cl2 Ru1 C2 175.3(3) yes
Cl1 Ru1 C2 2.7(3) yes
P1 Ru1 C2 94.3(3) yes
P2 Ru1 C2 86.5(3) yes
S1 Ru1 C2 90.8(3) yes
S2 Ru1 C1 88.8(2) yes
S2 Ru1 C2 90.3(3) yes
C1 Ru1 C2 178.9(4) yes
Ru1 S1 C3 88.23(8) yes
Ru1 S2 C3 87.76(8) yes
O1 C1 Ru1 175.7(8) yes
O2 C2 Ru1 179.4(10) yes
S2 C3 S1 112.01(13) yes
S2 C3 N1 124.16(18) yes
S1 C3 N1 123.83(18) yes
N1 C4 C6 112.4(2) yes
N1 C4 H41 109.6 no
C6 C4 H41 109.1 no
N1 C4 H42 107.8 no
C6 C4 H42 108.2 no
H41 C4 H42 109.7 no
N1 C5 C7 111.8(2) yes
N1 C5 H51 109.2 no
C7 C5 H51 107.9 no
N1 C5 H52 108.7 no
C7 C5 H52 109.4 no
H51 C5 H52 109.9 no
C4 C6 H61 110.1 no
C4 C6 H62 108.5 no
H61 C6 H62 108.4 no
C4 C6 H63 110.6 no
H61 C6 H63 111.1 no
H62 C6 H63 108.0 no
C5 C7 H72 109.8 no
C5 C7 H73 109.7 no
H72 C7 H73 108.2 no
C5 C7 H71 110.5 no
H72 C7 H71 108.9 no
H73 C7 H71 109.7 no
P1 C11 C12 123.39(19) yes
P1 C11 C16 118.25(19) yes
C12 C11 C16 118.2(2) yes
C11 C12 C13 120.7(3) yes
C11 C12 H121 120.3 no
C13 C12 H121 119.0 no
C12 C13 C14 120.7(3) yes
C12 C13 H131 119.8 no
C14 C13 H131 119.6 no
C13 C14 C15 119.3(3) yes
C13 C14 H141 120.2 no
C15 C14 H141 120.5 no
C14 C15 C16 120.5(3) yes
C14 C15 H151 120.2 no
C16 C15 H151 119.3 no
C11 C16 C15 120.6(3) yes
C11 C16 H161 119.9 no
C15 C16 H161 119.5 no
P1 C21 C22 120.46(18) yes
P1 C21 C26 121.02(18) yes
C22 C21 C26 118.5(2) yes
C21 C22 C23 120.2(2) yes
C21 C22 H221 120.0 no
C23 C22 H221 119.9 no
C22 C23 C24 120.7(2) yes
C22 C23 H231 119.2 no
C24 C23 H231 120.0 no
C23 C24 C25 119.4(2) yes
C23 C24 H241 120.1 no
C25 C24 H241 120.4 no
C24 C25 C26 120.3(2) yes
C24 C25 H251 120.0 no
C26 C25 H251 119.7 no
C21 C26 C25 120.8(2) yes
C21 C26 H261 119.6 no
C25 C26 H261 119.5 no
P1 C31 C32 119.41(17) yes
P1 C31 C36 121.98(18) yes
C32 C31 C36 118.6(2) yes
C31 C32 C33 121.1(2) yes
C31 C32 H321 119.5 no
C33 C32 H321 119.5 no
C32 C33 C34 119.9(2) yes
C32 C33 H331 118.9 no
C34 C33 H331 121.2 no
C33 C34 C35 119.4(2) yes
C33 C34 H341 119.9 no
C35 C34 H341 120.7 no
C34 C35 C36 120.7(2) yes
C34 C35 H351 119.5 no
C36 C35 H351 119.8 no
C31 C36 C35 120.4(2) yes
C31 C36 H361 119.7 no
C35 C36 H361 119.9 no
P2 C41 C42 123.97(19) yes
P2 C41 C46 117.43(18) yes
C42 C41 C46 118.6(2) yes
C41 C42 C43 120.5(2) yes
C41 C42 H421 119.5 no
C43 C42 H421 119.9 no
C42 C43 C44 120.1(2) yes
C42 C43 H431 120.2 no
C44 C43 H431 119.7 no
C43 C44 C45 120.0(2) yes
C43 C44 H441 120.3 no
C45 C44 H441 119.7 no
C44 C45 C46 120.1(3) yes
C44 C45 H451 120.8 no
C46 C45 H451 119.1 no
C41 C46 C45 120.7(2) yes
C41 C46 H461 120.3 no
C45 C46 H461 119.0 no
P2 C51 C52 119.44(18) yes
P2 C51 C56 121.22(18) yes
C52 C51 C56 119.2(2) yes
C51 C52 C53 120.4(2) yes
C51 C52 H521 119.6 no
C53 C52 H521 119.9 no
C52 C53 C54 119.8(2) yes
C52 C53 H531 119.7 no
C54 C53 H531 120.5 no
C53 C54 C55 120.3(2) yes
C53 C54 H541 119.9 no
C55 C54 H541 119.8 no
C54 C55 C56 119.8(2) yes
C54 C55 H551 120.7 no
C56 C55 H551 119.4 no
C55 C56 C51 120.4(2) yes
C55 C56 H561 119.3 no
C51 C56 H561 120.3 no
P2 C61 C62 118.51(18) yes
P2 C61 C66 122.45(18) yes
C62 C61 C66 118.8(2) yes
C61 C62 C63 120.4(2) yes
C61 C62 H621 120.4 no
C63 C62 H621 119.2 no
C62 C63 C64 120.2(3) yes
C62 C63 H631 119.2 no
C64 C63 H631 120.5 no
C63 C64 C65 119.8(2) yes
C63 C64 H641 119.5 no
C65 C64 H641 120.6 no
C64 C65 C66 120.2(2) yes
C64 C65 H651 120.3 no
C66 C65 H651 119.5 no
C61 C66 C65 120.4(2) yes
C61 C66 H661 120.2 no
C65 C66 H661 119.4 no
Cl103 C101 Cl101 110.7(2) yes
Cl103 C101 Cl102 110.5(3) yes
Cl101 C101 Cl102 111.3(2) yes
Cl103 C101 H1011 109.4 no
Cl101 C101 H1011 108.2 no
Cl102 C101 H1011 106.7 no
Cl201 C201 Cl202 110.70(18) yes
Cl201 C201 Cl203 110.6(3) yes
Cl202 C201 Cl203 110.1(2) yes
Cl201 C201 H2011 107.4 no
Cl202 C201 H2011 108.5 no
Cl203 C201 H2011 109.5 no

loop_
_geom_bond_atom_site_label_1
_geom_bond_atom_site_label_2
_geom_bond_distance
_geom_bond_publ_flag
Cl1 Ru1 2.413(2) yes
Cl2 Ru1 2.427(2) yes
Cl101 C101 1.728(4) yes
Cl102 C101 1.721(5) yes
Cl103 C101 1.736(4) yes
Cl201 C201 1.755(4) yes
Cl202 C201 1.739(4) yes
Cl203 C201 1.718(4) yes
N1 C3 1.318(3) yes
N1 C4 1.470(3) yes
N1 C5 1.476(3) yes
O1 C1 1.192(8) yes
O2 C2 1.135(9) yes
P1 Ru1 2.3849(6) yes
P1 C11 1.842(2) yes
P1 C21 1.841(2) yes
P1 C31 1.832(2) yes
P2 Ru1 2.3775(6) yes
P2 C41 1.845(2) yes
P2 C51 1.833(2) yes
P2 C61 1.836(2) yes
Ru1 S1 2.4266(5) yes
Ru1 S2 2.4390(6) yes
Ru1 C1 1.836(9) yes
Ru1 C2 1.848(9) yes
S1 C3 1.723(2) yes
S2 C3 1.726(2) yes
C4 C6 1.512(4) yes
C4 H41 0.973 no
C4 H42 0.978 no
C5 C7 1.507(4) yes
C5 H51 0.980 no
C5 H52 0.964 no
C6 H61 0.961 no
C6 H62 0.952 no
C6 H63 0.962 no
C7 H72 0.953 no
C7 H73 0.961 no
C7 H71 0.965 no
C11 C12 1.387(4) yes
C11 C16 1.398(4) yes
C12 C13 1.394(4) yes
C12 H121 0.924 no
C13 C14 1.374(5) yes
C13 H131 0.940 no
C14 C15 1.382(5) yes
C14 H141 0.921 no
C15 C16 1.389(4) yes
C15 H151 0.924 no
C16 H161 0.936 no
C21 C22 1.402(3) yes
C21 C26 1.396(3) yes
C22 C23 1.390(4) yes
C22 H221 0.935 no
C23 C24 1.388(4) yes
C23 H231 0.926 no
C24 C25 1.382(4) yes
C24 H241 0.916 no
C25 C26 1.391(4) yes
C25 H251 0.943 no
C26 H261 0.931 no
C31 C32 1.389(3) yes
C31 C36 1.396(3) yes
C32 C33 1.387(3) yes
C32 H321 0.929 no
C33 C34 1.387(4) yes
C33 H331 0.946 no
C34 C35 1.388(4) yes
C34 H341 0.937 no
C35 C36 1.381(3) yes
C35 H351 0.935 no
C36 H361 0.938 no
C41 C42 1.389(3) yes
C41 C46 1.393(3) yes
C42 C43 1.394(4) yes
C42 H421 0.947 no
C43 C44 1.378(4) yes
C43 H431 0.932 no
C44 C45 1.379(4) yes
C44 H441 0.928 no
C45 C46 1.387(4) yes
C45 H451 0.928 no
C46 H461 0.923 no
C51 C52 1.397(3) yes
C51 C56 1.382(3) yes
C52 C53 1.385(4) yes
C52 H521 0.940 no
C53 C54 1.385(4) yes
C53 H531 0.924 no
C54 C55 1.381(4) yes
C54 H541 0.935 no
C55 C56 1.395(3) yes
C55 H551 0.934 no
C56 H561 0.931 no
C61 C62 1.393(3) yes
C61 C66 1.394(3) yes
C62 C63 1.388(4) yes
C62 H621 0.943 no
C63 C64 1.384(4) yes
C63 H631 0.937 no
C64 C65 1.381(4) yes
C64 H641 0.925 no
C65 C66 1.391(4) yes
C65 H651 0.931 no
C66 H661 0.918 no
C101 H1011 0.975 no
C201 H2011 0.981 no

loop_
_geom_hbond_atom_site_label_D
_geom_hbond_atom_site_label_H
_geom_hbond_atom_site_label_A
_geom_hbond_site_symmetry_A
_geom_hbond_angle_DHA
_geom_hbond_distance_DH
_geom_hbond_distance_HA
_geom_hbond_distance_DA
_geom_hbond_publ_flag
C12 H121 C22 . 135.00 0.924 2.544 3.262(5) yes
C24 H241 O2 2_655 137.1(2) 0.916 2.434 3.167(5) yes
C32 H321 C61 . 164.00 0.929 2.549 3.453(5) yes
C42 H421 C62 . 134.00 0.947 2.491 3.225(5) yes
C56 H561 C21 . 154.00 0.931 2.581 3.441(5) yes

loop_
_platon_squeeze_void_nr
_platon_squeeze_void_average_x
_platon_squeeze_void_average_y
_platon_squeeze_void_average_z
_platon_squeeze_void_volume
_platon_squeeze_void_count_electrons
_platon_squeeze_void_content
1 -0.023 0.500 0.500 273 45 ' '
